data_1559177
loop_
_publ_author_name
'Yoshino, Junro'
'Hirono, Yoshito'
'Akahane, Ryota'
'Higuchi, Hiroyuki'
'Hayashi, Naoto'

_publ_section_title
;
 Effects of \p-conjugation on the solid-state photoresponsive coloring
 behavior of bipyridine-boronium complexes.
;
_journal_issue 11
_journal_name_full
'Photochemical &amp; photobiological sciences : Official journal of the European Photochemistry Association and the European Society for Photobiology'
_journal_page_first 1517
_journal_page_last 1521
_journal_paper_doi 10.1039/d0pp00296h
_journal_volume 19
_journal_year 2020
_chemical_formula_moiety 'C30 H30 B1 N2 1+, C1 F3 O3 S1 1-, C1 H1 Cl3'
_chemical_formula_sum 'C32 H31 B Cl3 F3 N2 O3 S'
_chemical_formula_weight 697.83
_space_group_crystal_system monoclinic
_space_group_IT_number 15
_space_group_name_Hall '-C 2yc'
_space_group_name_H-M_alt 'C 1 2/c 1'
_atom_sites_solution_hydrogens geom
_atom_sites_solution_primary direct
_atom_sites_solution_secondary difmap
_audit_update_record
;
2019-08-29 deposited with the CCDC.	2020-09-23 downloaded from the CCDC.
;
_cell_angle_alpha 90.0000
_cell_angle_beta 101.544(7)
_cell_angle_gamma 90.0000
_cell_formula_units_Z 8
_cell_length_a 14.5487(3)
_cell_length_b 15.4322(3)
_cell_length_c 28.7510(6)
_cell_measurement_reflns_used 23931
_cell_measurement_temperature 173
_cell_measurement_theta_max 27.47
_cell_measurement_theta_min 1.95
_cell_volume 6324.6(3)
_computing_cell_refinement 'RAPID AUTO'
_computing_data_collection 'RAPID AUTO (Rigaku, ????)'
_computing_data_reduction 'RAPID AUTO'
_computing_molecular_graphics 'CrystalStructure 4.2'
_computing_publication_material 'CrystalStructure 4.2 (Rigaku, 2017)'
_computing_structure_refinement 'SHELXL Version 2018/1 (Sheldrick, 2008)'
_computing_structure_solution 'SHELXS Version 2013/1 (Sheldrick, 2008)'
_diffrn_ambient_temperature 173
_diffrn_detector_area_resol_mean 10.000
_diffrn_measured_fraction_theta_full 1.000
_diffrn_measured_fraction_theta_max 0.998
_diffrn_measurement_device_type 'Rigaku R-AXIS RAPID'
_diffrn_measurement_method \w
_diffrn_radiation_type 'Mo K\a'
_diffrn_radiation_wavelength 0.71075
_diffrn_reflns_av_R_equivalents 0.0341
_diffrn_reflns_Laue_measured_fraction_full 1.000
_diffrn_reflns_Laue_measured_fraction_max 0.998
_diffrn_reflns_limit_h_max 18
_diffrn_reflns_limit_h_min -18
_diffrn_reflns_limit_k_max 20
_diffrn_reflns_limit_k_min -20
_diffrn_reflns_limit_l_max 34
_diffrn_reflns_limit_l_min -37
_diffrn_reflns_number 30627
_diffrn_reflns_point_group_measured_fraction_full 1.000
_diffrn_reflns_point_group_measured_fraction_max 0.998
_diffrn_reflns_theta_full 25.242
_diffrn_reflns_theta_max 27.466
_diffrn_reflns_theta_min 1.945
_diffrn_standards_number 0
_exptl_absorpt_coefficient_mu 0.411
_exptl_absorpt_correction_T_max 0.867
_exptl_absorpt_correction_T_min 0.718
_exptl_absorpt_correction_type multi-scan
_exptl_absorpt_process_details 'ABSCOR (Rigaku, 1995)'
_exptl_crystal_colour yellow
_exptl_crystal_density_diffrn 1.466
_exptl_crystal_density_method 'not measured'
_exptl_crystal_description prism
_exptl_crystal_F_000 2880.00
_exptl_crystal_recrystallization_method 'Re-crystallisation from solvent: Chloroform'
_exptl_crystal_size_max 0.444
_exptl_crystal_size_mid 0.418
_exptl_crystal_size_min 0.348
_refine_diff_density_max 0.52
_refine_diff_density_min -0.53
_refine_ls_extinction_method none
_refine_ls_goodness_of_fit_ref 1.018
_refine_ls_hydrogen_treatment constr
_refine_ls_number_parameters 406
_refine_ls_number_reflns 7236
_refine_ls_number_restraints 0
_refine_ls_R_factor_all 0.0604
_refine_ls_R_factor_gt 0.0457
_refine_ls_shift/su_max 0.001
_refine_ls_structure_factor_coef Fsqd
_refine_ls_weighting_details 'w = 1/[\s^2^(Fo^2^)+(0.0575P)^2^+8.1764P] where P=(Fo^2^+2Fc^2^)/3'
_refine_ls_weighting_scheme calc
_refine_ls_wR_factor_gt 0.1131
_refine_ls_wR_factor_ref 0.1210
_reflns_Friedel_coverage 0.000
_reflns_number_gt 5829
_reflns_number_total 7236
_reflns_threshold_expression F^2^>2.0\s(F^2^)
_cod_data_source_file d0pp00296h2.cif
_cod_data_source_block dp4bpybbnotf
_cod_depositor_comments 'Adding full bibliography for 1559177--1559181.cif.'
_cod_original_cell_volume 6324.5(3)
_cod_database_code 1559177

loop_
_space_group_symop_operation_xyz
'x, y, z'
'-x, y, -z+1/2'
'x+1/2, y+1/2, z'
'-x+1/2, y+1/2, -z+1/2'
'-x, -y, -z'
'x, -y, z-1/2'
'-x+1/2, -y+1/2, -z'
'x+1/2, -y+1/2, z-1/2'

loop_
_atom_site_label
_atom_site_type_symbol
_atom_site_fract_x
_atom_site_fract_y
_atom_site_fract_z
_atom_site_U_iso_or_equiv
_atom_site_adp_type
_atom_site_occupancy
_atom_site_site_symmetry_order
_atom_site_calc_flag
_atom_site_refinement_flags_posn
_atom_site_refinement_flags_adp
_atom_site_refinement_flags_occupancy
_atom_site_disorder_assembly
_atom_site_disorder_group
Cl1 Cl 0.47389(7) 0.12042(6) 0.46182(3) 0.0819(3) Uani 1 1 d . . . . .
Cl2 Cl 0.54823(7) 0.29043(5) 0.45142(3) 0.0803(3) Uani 1 1 d . . . . .
Cl3 Cl 0.67183(7) 0.15383(7) 0.49229(3) 0.0847(3) Uani 1 1 d . . . . .
S1 S 0.67930(3) 0.05170(3) 0.34203(2) 0.02880(12) Uani 1 1 d . . . . .
F1 F 0.77326(11) 0.01877(11) 0.42780(5) 0.0597(4) Uani 1 1 d . . . . .
F2 F 0.73013(13) -0.09439(9) 0.38590(5) 0.0621(4) Uani 1 1 d . . . . .
F3 F 0.63036(11) -0.02122(10) 0.41578(5) 0.0564(4) Uani 1 1 d . . . . .
O1 O 0.65409(11) 0.13443(9) 0.35899(5) 0.0374(3) Uani 1 1 d . . . . .
O2 O 0.60403(12) 0.00591(10) 0.31221(6) 0.0456(4) Uani 1 1 d . . . . .
O3 O 0.76699(12) 0.05052(10) 0.32610(6) 0.0452(4) Uani 1 1 d . . . . .
N1 N 0.89398(10) 0.01414(10) 0.16435(5) 0.0251(3) Uani 1 1 d . . . . .
N2 N 0.88553(10) 0.16626(10) 0.17426(5) 0.0238(3) Uani 1 1 d . . . . .
C1 C 0.90259(14) -0.06982(13) 0.15322(6) 0.0311(4) Uani 1 1 d . . . . .
H1 H 0.913000 -0.083996 0.122537 0.037 Uiso 1 1 calc R U . . .
C2 C 0.89688(14) -0.13563(12) 0.18459(7) 0.0298(4) Uani 1 1 d . . . . .
H2 H 0.904542 -0.193891 0.175381 0.036 Uiso 1 1 calc R U . . .
C3 C 0.87989(12) -0.11833(11) 0.23009(6) 0.0245(3) Uani 1 1 d . . . . .
C4 C 0.86982(12) -0.03099(11) 0.24116(6) 0.0249(4) Uani 1 1 d . . . . .
H4 H 0.857098 -0.015237 0.271188 0.030 Uiso 1 1 calc R U . . .
C5 C 0.87842(12) 0.03212(11) 0.20837(6) 0.0229(3) Uani 1 1 d . . . . .
C6 C 0.87522(12) 0.12557(11) 0.21483(6) 0.0224(3) Uani 1 1 d . . . . .
C7 C 0.86679(12) 0.16934(11) 0.25565(6) 0.0238(3) Uani 1 1 d . . . . .
H7 H 0.859116 0.138179 0.283114 0.029 Uiso 1 1 calc R U . . .
C8 C 0.86964(12) 0.25990(11) 0.25623(6) 0.0238(3) Uani 1 1 d . . . . .
C9 C 0.87906(13) 0.30097(12) 0.21390(6) 0.0285(4) Uani 1 1 d . . . . .
H9 H 0.880108 0.362459 0.212543 0.034 Uiso 1 1 calc R U . . .
C10 C 0.88678(13) 0.25368(12) 0.17439(6) 0.0288(4) Uani 1 1 d . . . . .
H10 H 0.893196 0.283442 0.146295 0.035 Uiso 1 1 calc R U . . .
C11 C 0.87560(12) -0.18828(12) 0.26491(6) 0.0263(4) Uani 1 1 d . . . . .
C12 C 0.88759(15) -0.27476(13) 0.25339(7) 0.0352(4) Uani 1 1 d . . . . .
H12 H 0.895589 -0.289177 0.222321 0.042 Uiso 1 1 calc R U . . .
C13 C 0.88801(17) -0.33981(14) 0.28644(8) 0.0439(5) Uani 1 1 d . . . . .
H13 H 0.896402 -0.398375 0.277999 0.053 Uiso 1 1 calc R U . . .
C14 C 0.87622(16) -0.31989(14) 0.33183(8) 0.0426(5) Uani 1 1 d . . . . .
H14 H 0.876991 -0.364508 0.354665 0.051 Uiso 1 1 calc R U . . .
C15 C 0.86331(16) -0.23443(14) 0.34367(8) 0.0412(5) Uani 1 1 d . . . . .
H15 H 0.855000 -0.220496 0.374746 0.049 Uiso 1 1 calc R U . . .
C16 C 0.86242(15) -0.16921(13) 0.31064(7) 0.0344(4) Uani 1 1 d . . . . .
H16 H 0.852765 -0.110889 0.319103 0.041 Uiso 1 1 calc R U . . .
C17 C 0.86504(12) 0.30944(11) 0.29970(6) 0.0246(4) Uani 1 1 d . . . . .
C18 C 0.82126(13) 0.27473(12) 0.33449(6) 0.0279(4) Uani 1 1 d . . . . .
H18 H 0.792258 0.219399 0.329765 0.033 Uiso 1 1 calc R U . . .
C19 C 0.81974(14) 0.32027(13) 0.37584(7) 0.0329(4) Uani 1 1 d . . . . .
H19 H 0.788633 0.296639 0.399016 0.040 Uiso 1 1 calc R U . . .
C20 C 0.86359(15) 0.40040(14) 0.38350(7) 0.0369(5) Uani 1 1 d . . . . .
H20 H 0.863449 0.431119 0.412118 0.044 Uiso 1 1 calc R U . . .
C21 C 0.90756(15) 0.43543(13) 0.34930(8) 0.0366(4) Uani 1 1 d . . . . .
H21 H 0.937979 0.490050 0.354593 0.044 Uiso 1 1 calc R U . . .
C22 C 0.90725(14) 0.39095(12) 0.30739(7) 0.0314(4) Uani 1 1 d . . . . .
H22 H 0.935954 0.416068 0.283696 0.038 Uiso 1 1 calc R U . . .
C23 C 0.98347(13) 0.11354(14) 0.10836(6) 0.0314(4) Uani 1 1 d . . . . .
H23 H 1.041101 0.112815 0.134021 0.038 Uiso 1 1 calc R U . . .
C24 C 0.99011(15) 0.03937(15) 0.07321(7) 0.0384(5) Uani 1 1 d . . . . .
H24A H 1.042216 0.052169 0.056780 0.046 Uiso 1 1 calc R U . . .
H24B H 1.005957 -0.014862 0.091438 0.046 Uiso 1 1 calc R U . . .
C25 C 0.90039(16) 0.02424(15) 0.03563(7) 0.0403(5) Uani 1 1 d . . . . .
H25A H 0.904829 -0.033345 0.021066 0.048 Uiso 1 1 calc R U . . .
H25B H 0.897714 0.068183 0.010312 0.048 Uiso 1 1 calc R U . . .
C26 C 0.80811(15) 0.02821(14) 0.05394(7) 0.0355(4) Uani 1 1 d . . . . .
H26A H 0.799436 -0.027751 0.069348 0.043 Uiso 1 1 calc R U . . .
H26B H 0.755597 0.034757 0.026364 0.043 Uiso 1 1 calc R U . . .
C27 C 0.80179(13) 0.10195(13) 0.08952(6) 0.0283(4) Uani 1 1 d . . . . .
H27 H 0.744818 0.092303 0.103379 0.034 Uiso 1 1 calc R U . . .
C28 C 0.79428(14) 0.19175(14) 0.06600(7) 0.0353(4) Uani 1 1 d . . . . .
H28A H 0.741687 0.190722 0.038197 0.042 Uiso 1 1 calc R U . . .
H28B H 0.778412 0.234579 0.088798 0.042 Uiso 1 1 calc R U . . .
C29 C 0.88272(16) 0.22287(15) 0.04954(7) 0.0403(5) Uani 1 1 d . . . . .
H29A H 0.878231 0.286429 0.044981 0.048 Uiso 1 1 calc R U . . .
H29B H 0.883414 0.196511 0.018224 0.048 Uiso 1 1 calc R U . . .
C30 C 0.97682(14) 0.20230(15) 0.08300(7) 0.0374(5) Uani 1 1 d . . . . .
H30A H 0.989531 0.248189 0.107510 0.045 Uiso 1 1 calc R U . . .
H30B H 1.027086 0.205289 0.064382 0.045 Uiso 1 1 calc R U . . .
C31 C 0.70478(15) -0.01417(14) 0.39572(7) 0.0367(4) Uani 1 1 d . . . . .
C32 C 0.57059(19) 0.17883(16) 0.45068(8) 0.0483(6) Uani 1 1 d . . . . .
H32 H 0.580964 0.162763 0.418432 0.058 Uiso 1 1 calc R U . . .
B1 B 0.89316(14) 0.09941(13) 0.13196(7) 0.0252(4) Uani 1 1 d . . . . .

loop_
_atom_site_aniso_label
_atom_site_aniso_U_11
_atom_site_aniso_U_22
_atom_site_aniso_U_33
_atom_site_aniso_U_23
_atom_site_aniso_U_13
_atom_site_aniso_U_12
Cl1 0.0914(6) 0.0804(5) 0.0873(6) -0.0089(4) 0.0505(5) -0.0159(4)
Cl2 0.1324(8) 0.0488(4) 0.0646(5) 0.0063(3) 0.0314(5) 0.0166(4)
Cl3 0.0906(6) 0.0985(6) 0.0561(4) -0.0101(4) -0.0069(4) 0.0258(5)
S1 0.0372(3) 0.0251(2) 0.0266(2) -0.00155(17) 0.01247(18) -0.00401(18)
F1 0.0544(9) 0.0778(11) 0.0411(7) 0.0011(7) -0.0043(6) -0.0008(8)
F2 0.0942(12) 0.0368(7) 0.0584(9) 0.0097(6) 0.0229(8) 0.0177(7)
F3 0.0599(9) 0.0671(9) 0.0499(8) 0.0183(7) 0.0292(7) -0.0025(7)
O1 0.0531(9) 0.0279(7) 0.0348(7) -0.0016(6) 0.0173(6) 0.0013(6)
O2 0.0529(10) 0.0383(8) 0.0417(8) -0.0054(7) 0.0003(7) -0.0088(7)
O3 0.0532(10) 0.0414(8) 0.0503(9) -0.0009(7) 0.0330(8) -0.0031(7)
N1 0.0288(8) 0.0280(8) 0.0195(7) 0.0000(6) 0.0076(6) 0.0000(6)
N2 0.0248(7) 0.0275(7) 0.0192(7) 0.0011(6) 0.0046(5) -0.0023(6)
C1 0.0397(11) 0.0326(10) 0.0232(9) -0.0043(7) 0.0115(7) 0.0022(8)
C2 0.0349(10) 0.0270(9) 0.0292(9) -0.0042(7) 0.0102(7) 0.0021(7)
C3 0.0213(8) 0.0277(9) 0.0245(8) -0.0004(7) 0.0047(6) -0.0009(7)
C4 0.0265(9) 0.0271(9) 0.0219(8) -0.0022(7) 0.0068(6) -0.0015(7)
C5 0.0215(8) 0.0272(9) 0.0202(8) -0.0027(6) 0.0049(6) -0.0009(7)
C6 0.0213(8) 0.0261(8) 0.0205(8) 0.0014(6) 0.0055(6) -0.0019(6)
C7 0.0257(9) 0.0263(8) 0.0203(8) 0.0001(7) 0.0063(6) -0.0023(7)
C8 0.0208(8) 0.0265(9) 0.0241(8) -0.0010(7) 0.0043(6) -0.0023(6)
C9 0.0322(10) 0.0239(9) 0.0291(9) 0.0020(7) 0.0057(7) -0.0023(7)
C10 0.0331(10) 0.0299(9) 0.0238(9) 0.0058(7) 0.0065(7) -0.0033(7)
C11 0.0222(8) 0.0283(9) 0.0284(9) 0.0013(7) 0.0052(7) 0.0004(7)
C12 0.0433(11) 0.0296(10) 0.0328(10) -0.0006(8) 0.0081(8) 0.0020(8)
C13 0.0574(14) 0.0274(10) 0.0481(13) 0.0057(9) 0.0135(10) 0.0052(10)
C14 0.0451(12) 0.0387(11) 0.0472(12) 0.0179(10) 0.0169(10) 0.0090(9)
C15 0.0479(13) 0.0436(12) 0.0374(11) 0.0112(9) 0.0212(9) 0.0093(10)
C16 0.0409(11) 0.0312(10) 0.0349(10) 0.0049(8) 0.0170(8) 0.0063(8)
C17 0.0229(8) 0.0245(8) 0.0258(8) -0.0023(7) 0.0031(6) 0.0016(6)
C18 0.0257(9) 0.0295(9) 0.0280(9) -0.0021(7) 0.0045(7) -0.0014(7)
C19 0.0320(10) 0.0388(11) 0.0294(9) -0.0034(8) 0.0094(7) 0.0028(8)
C20 0.0399(11) 0.0367(11) 0.0334(10) -0.0129(8) 0.0053(8) 0.0060(9)
C21 0.0397(11) 0.0257(9) 0.0438(11) -0.0104(8) 0.0071(9) -0.0001(8)
C22 0.0341(10) 0.0253(9) 0.0358(10) -0.0020(8) 0.0093(8) -0.0003(7)
C23 0.0239(9) 0.0477(11) 0.0228(9) 0.0008(8) 0.0053(7) -0.0034(8)
C24 0.0382(11) 0.0515(13) 0.0301(10) 0.0004(9) 0.0177(8) 0.0028(9)
C25 0.0524(13) 0.0467(12) 0.0245(9) -0.0056(9) 0.0140(9) -0.0003(10)
C26 0.0379(11) 0.0434(11) 0.0240(9) -0.0040(8) 0.0031(8) -0.0061(9)
C27 0.0244(9) 0.0386(10) 0.0223(8) -0.0004(7) 0.0057(7) -0.0036(7)
C28 0.0355(11) 0.0424(11) 0.0255(9) 0.0030(8) 0.0002(7) 0.0019(9)
C29 0.0497(13) 0.0411(11) 0.0295(10) 0.0089(9) 0.0069(9) -0.0051(10)
C30 0.0364(11) 0.0489(12) 0.0297(10) 0.0007(9) 0.0132(8) -0.0132(9)
C31 0.0410(11) 0.0374(11) 0.0339(10) 0.0028(8) 0.0124(9) 0.0014(9)
C32 0.0653(16) 0.0485(13) 0.0345(11) -0.0020(10) 0.0176(10) 0.0056(11)
B1 0.0289(10) 0.0283(10) 0.0191(9) 0.0000(7) 0.0066(7) -0.0012(8)

loop_
_atom_type_symbol
_atom_type_description
_atom_type_scat_dispersion_real
_atom_type_scat_dispersion_imag
_atom_type_scat_source
C C 0.0033 0.0016
;
International Tables for Crystallography
(Vol. C, Tables 4.2.6.8 and 6.1.1.4)
;
H H 0.0000 0.0000
;
International Tables for Crystallography
(Vol. C, Table 6.1.1.4)
;
B B 0.0013 0.0007
;
International Tables for Crystallography
(Vol. C, Tables 4.2.6.8 and 6.1.1.4)
;
F F 0.0171 0.0103
;
International Tables for Crystallography
(Vol. C, Tables 4.2.6.8 and 6.1.1.4)
;
N N 0.0061 0.0033
;
International Tables for Crystallography
(Vol. C, Tables 4.2.6.8 and 6.1.1.4)
;
O O 0.0106 0.0060
;
International Tables for Crystallography
(Vol. C, Tables 4.2.6.8 and 6.1.1.4)
;
S S 0.1246 0.1234
;
International Tables for Crystallography
(Vol. C, Tables 4.2.6.8 and 6.1.1.4)
;
Cl Cl 0.1484 0.1585
;
International Tables for Crystallography
(Vol. C, Tables 4.2.6.8 and 6.1.1.4)
;

loop_
_geom_angle_atom_site_label_1
_geom_angle_atom_site_label_2
_geom_angle_atom_site_label_3
_geom_angle
_geom_angle_site_symmetry_1
_geom_angle_site_symmetry_3
_geom_angle_publ_flag
O2 S1 O3 115.02(10) . . ?
O2 S1 O1 115.05(10) . . ?
O3 S1 O1 114.90(9) . . ?
O2 S1 C31 103.47(10) . . ?
O3 S1 C31 102.67(10) . . ?
O1 S1 C31 103.29(9) . . ?
C1 N1 C5 117.31(15) . . ?
C1 N1 B1 129.72(15) . . ?
C5 N1 B1 112.86(14) . . ?
C10 N2 C6 117.60(15) . . ?
C10 N2 B1 129.63(15) . . ?
C6 N2 B1 112.77(14) . . ?
N1 C1 C2 122.38(16) . . ?
N1 C1 H1 118.8 . . ?
C2 C1 H1 118.8 . . ?
C1 C2 C3 121.10(17) . . ?
C1 C2 H2 119.4 . . ?
C3 C2 H2 119.4 . . ?
C4 C3 C2 116.16(16) . . ?
C4 C3 C11 121.84(16) . . ?
C2 C3 C11 121.98(16) . . ?
C5 C4 C3 119.80(16) . . ?
C5 C4 H4 120.1 . . ?
C3 C4 H4 120.1 . . ?
N1 C5 C4 123.22(16) . . ?
N1 C5 C6 109.69(15) . . ?
C4 C5 C6 127.07(15) . . ?
N2 C6 C7 123.18(16) . . ?
N2 C6 C5 109.64(15) . . ?
C7 C6 C5 127.14(15) . . ?
C6 C7 C8 119.46(16) . . ?
C6 C7 H7 120.3 . . ?
C8 C7 H7 120.3 . . ?
C7 C8 C9 116.67(16) . . ?
C7 C8 C17 121.40(16) . . ?
C9 C8 C17 121.91(16) . . ?
C10 C9 C8 121.05(17) . . ?
C10 C9 H9 119.5 . . ?
C8 C9 H9 119.5 . . ?
N2 C10 C9 122.03(16) . . ?
N2 C10 H10 119.0 . . ?
C9 C10 H10 119.0 . . ?
C12 C11 C16 118.18(17) . . ?
C12 C11 C3 120.83(17) . . ?
C16 C11 C3 120.95(17) . . ?
C13 C12 C11 121.04(19) . . ?
C13 C12 H12 119.5 . . ?
C11 C12 H12 119.5 . . ?
C12 C13 C14 120.2(2) . . ?
C12 C13 H13 119.9 . . ?
C14 C13 H13 119.9 . . ?
C15 C14 C13 119.47(19) . . ?
C15 C14 H14 120.3 . . ?
C13 C14 H14 120.3 . . ?
C16 C15 C14 120.5(2) . . ?
C16 C15 H15 119.7 . . ?
C14 C15 H15 119.7 . . ?
C15 C16 C11 120.59(19) . . ?
C15 C16 H16 119.7 . . ?
C11 C16 H16 119.7 . . ?
C18 C17 C22 118.75(16) . . ?
C18 C17 C8 120.78(16) . . ?
C22 C17 C8 120.43(16) . . ?
C19 C18 C17 120.55(18) . . ?
C19 C18 H18 119.7 . . ?
C17 C18 H18 119.7 . . ?
C18 C19 C20 120.15(19) . . ?
C18 C19 H19 119.9 . . ?
C20 C19 H19 119.9 . . ?
C21 C20 C19 119.84(18) . . ?
C21 C20 H20 120.1 . . ?
C19 C20 H20 120.1 . . ?
C20 C21 C22 120.13(18) . . ?
C20 C21 H21 119.9 . . ?
C22 C21 H21 119.9 . . ?
C21 C22 C17 120.54(18) . . ?
C21 C22 H22 119.7 . . ?
C17 C22 H22 119.7 . . ?
C24 C23 C30 110.78(15) . . ?
C24 C23 B1 109.82(16) . . ?
C30 C23 B1 109.85(16) . . ?
C24 C23 H23 108.8 . . ?
C30 C23 H23 108.8 . . ?
B1 C23 H23 108.8 . . ?
C25 C24 C23 114.69(17) . . ?
C25 C24 H24A 108.6 . . ?
C23 C24 H24A 108.6 . . ?
C25 C24 H24B 108.6 . . ?
C23 C24 H24B 108.6 . . ?
H24A C24 H24B 107.6 . . ?
C24 C25 C26 115.48(16) . . ?
C24 C25 H25A 108.4 . . ?
C26 C25 H25A 108.4 . . ?
C24 C25 H25B 108.4 . . ?
C26 C25 H25B 108.4 . . ?
H25A C25 H25B 107.5 . . ?
C25 C26 C27 115.31(17) . . ?
C25 C26 H26A 108.4 . . ?
C27 C26 H26A 108.4 . . ?
C25 C26 H26B 108.4 . . ?
C27 C26 H26B 108.4 . . ?
H26A C26 H26B 107.5 . . ?
C28 C27 C26 112.42(15) . . ?
C28 C27 B1 109.25(15) . . ?
C26 C27 B1 109.47(15) . . ?
C28 C27 H27 108.5 . . ?
C26 C27 H27 108.5 . . ?
B1 C27 H27 108.5 . . ?
C29 C28 C27 115.34(17) . . ?
C29 C28 H28A 108.4 . . ?
C27 C28 H28A 108.4 . . ?
C29 C28 H28B 108.4 . . ?
C27 C28 H28B 108.4 . . ?
H28A C28 H28B 107.5 . . ?
C28 C29 C30 115.99(16) . . ?
C28 C29 H29A 108.3 . . ?
C30 C29 H29A 108.3 . . ?
C28 C29 H29B 108.3 . . ?
C30 C29 H29B 108.3 . . ?
H29A C29 H29B 107.4 . . ?
C29 C30 C23 116.17(16) . . ?
C29 C30 H30A 108.2 . . ?
C23 C30 H30A 108.2 . . ?
C29 C30 H30B 108.2 . . ?
C23 C30 H30B 108.2 . . ?
H30A C30 H30B 107.4 . . ?
F1 C31 F3 107.19(17) . . ?
F1 C31 F2 107.65(18) . . ?
F3 C31 F2 107.38(18) . . ?
F1 C31 S1 112.02(15) . . ?
F3 C31 S1 111.58(15) . . ?
F2 C31 S1 110.79(14) . . ?
Cl3 C32 Cl1 111.06(14) . . ?
Cl3 C32 Cl2 110.00(14) . . ?
Cl1 C32 Cl2 110.19(15) . . ?
Cl3 C32 H32 108.5 . . ?
Cl1 C32 H32 108.5 . . ?
Cl2 C32 H32 108.5 . . ?
C23 B1 N1 116.24(15) . . ?
C23 B1 C27 107.22(14) . . ?
N1 B1 C27 111.49(15) . . ?
C23 B1 N2 114.57(15) . . ?
N1 B1 N2 94.60(12) . . ?
C27 B1 N2 112.53(15) . . ?

loop_
_geom_bond_atom_site_label_1
_geom_bond_atom_site_label_2
_geom_bond_distance
_geom_bond_site_symmetry_2
_geom_bond_publ_flag
Cl1 C32 1.753(3) . ?
Cl2 C32 1.754(3) . ?
Cl3 C32 1.745(3) . ?
S1 O2 1.4345(16) . ?
S1 O3 1.4392(15) . ?
S1 O1 1.4400(14) . ?
S1 C31 1.823(2) . ?
F1 C31 1.317(3) . ?
F2 C31 1.338(3) . ?
F3 C31 1.329(2) . ?
N1 C1 1.347(2) . ?
N1 C5 1.358(2) . ?
N1 B1 1.611(2) . ?
N2 C10 1.349(2) . ?
N2 C6 1.359(2) . ?
N2 B1 1.615(2) . ?
C1 C2 1.372(3) . ?
C1 H1 0.9500 . ?
C2 C3 1.405(2) . ?
C2 H2 0.9500 . ?
C3 C4 1.399(2) . ?
C3 C11 1.482(2) . ?
C4 C5 1.379(2) . ?
C4 H4 0.9500 . ?
C5 C6 1.456(2) . ?
C6 C7 1.381(2) . ?
C7 C8 1.398(2) . ?
C7 H7 0.9500 . ?
C8 C9 1.403(2) . ?
C8 C17 1.478(2) . ?
C9 C10 1.374(3) . ?
C9 H9 0.9500 . ?
C10 H10 0.9500 . ?
C11 C12 1.394(3) . ?
C11 C16 1.398(3) . ?
C12 C13 1.381(3) . ?
C12 H12 0.9500 . ?
C13 C14 1.384(3) . ?
C13 H13 0.9500 . ?
C14 C15 1.384(3) . ?
C14 H14 0.9500 . ?
C15 C16 1.382(3) . ?
C15 H15 0.9500 . ?
C16 H16 0.9500 . ?
C17 C18 1.396(3) . ?
C17 C22 1.398(3) . ?
C18 C19 1.385(3) . ?
C18 H18 0.9500 . ?
C19 C20 1.389(3) . ?
C19 H19 0.9500 . ?
C20 C21 1.386(3) . ?
C20 H20 0.9500 . ?
C21 C22 1.386(3) . ?
C21 H21 0.9500 . ?
C22 H22 0.9500 . ?
C23 C24 1.543(3) . ?
C23 C30 1.546(3) . ?
C23 B1 1.610(3) . ?
C23 H23 1.0000 . ?
C24 C25 1.536(3) . ?
C24 H24A 0.9900 . ?
C24 H24B 0.9900 . ?
C25 C26 1.538(3) . ?
C25 H25A 0.9900 . ?
C25 H25B 0.9900 . ?
C26 C27 1.545(3) . ?
C26 H26A 0.9900 . ?
C26 H26B 0.9900 . ?
C27 C28 1.536(3) . ?
C27 B1 1.615(3) . ?
C27 H27 1.0000 . ?
C28 C29 1.534(3) . ?
C28 H28A 0.9900 . ?
C28 H28B 0.9900 . ?
C29 C30 1.541(3) . ?
C29 H29A 0.9900 . ?
C29 H29B 0.9900 . ?
C30 H30A 0.9900 . ?
C30 H30B 0.9900 . ?
C32 H32 1.0000 . ?

loop_
_geom_torsion_atom_site_label_1
_geom_torsion_atom_site_label_2
_geom_torsion_atom_site_label_3
_geom_torsion_atom_site_label_4
_geom_torsion
_geom_torsion_site_symmetry_1
_geom_torsion_site_symmetry_2
_geom_torsion_site_symmetry_3
_geom_torsion_site_symmetry_4
_geom_torsion_publ_flag
C5 N1 C1 C2 -0.5(3) . . . . ?
B1 N1 C1 C2 -176.43(18) . . . . ?
N1 C1 C2 C3 1.2(3) . . . . ?
C1 C2 C3 C4 -0.3(3) . . . . ?
C1 C2 C3 C11 -178.58(17) . . . . ?
C2 C3 C4 C5 -1.1(3) . . . . ?
C11 C3 C4 C5 177.15(16) . . . . ?
C1 N1 C5 C4 -1.0(3) . . . . ?
B1 N1 C5 C4 175.58(16) . . . . ?
C1 N1 C5 C6 177.48(16) . . . . ?
B1 N1 C5 C6 -5.9(2) . . . . ?
C3 C4 C5 N1 1.9(3) . . . . ?
C3 C4 C5 C6 -176.36(16) . . . . ?
C10 N2 C6 C7 -0.5(3) . . . . ?
B1 N2 C6 C7 -179.68(16) . . . . ?
C10 N2 C6 C5 -178.25(15) . . . . ?
B1 N2 C6 C5 2.6(2) . . . . ?
N1 C5 C6 N2 2.1(2) . . . . ?
C4 C5 C6 N2 -179.47(17) . . . . ?
N1 C5 C6 C7 -175.56(17) . . . . ?
C4 C5 C6 C7 2.9(3) . . . . ?
N2 C6 C7 C8 -0.6(3) . . . . ?
C5 C6 C7 C8 176.77(16) . . . . ?
C6 C7 C8 C9 1.4(3) . . . . ?
C6 C7 C8 C17 -177.32(16) . . . . ?
C7 C8 C9 C10 -1.2(3) . . . . ?
C17 C8 C9 C10 177.51(17) . . . . ?
C6 N2 C10 C9 0.7(3) . . . . ?
B1 N2 C10 C9 179.74(17) . . . . ?
C8 C9 C10 N2 0.1(3) . . . . ?
C4 C3 C11 C12 -178.78(17) . . . . ?
C2 C3 C11 C12 -0.6(3) . . . . ?
C4 C3 C11 C16 -0.8(3) . . . . ?
C2 C3 C11 C16 177.36(18) . . . . ?
C16 C11 C12 C13 -1.1(3) . . . . ?
C3 C11 C12 C13 176.96(19) . . . . ?
C11 C12 C13 C14 0.1(3) . . . . ?
C12 C13 C14 C15 0.5(4) . . . . ?
C13 C14 C15 C16 -0.2(4) . . . . ?
C14 C15 C16 C11 -0.7(3) . . . . ?
C12 C11 C16 C15 1.3(3) . . . . ?
C3 C11 C16 C15 -176.66(19) . . . . ?
C7 C8 C17 C18 -26.1(3) . . . . ?
C9 C8 C17 C18 155.25(17) . . . . ?
C7 C8 C17 C22 151.79(18) . . . . ?
C9 C8 C17 C22 -26.8(3) . . . . ?
C22 C17 C18 C19 0.0(3) . . . . ?
C8 C17 C18 C19 177.94(17) . . . . ?
C17 C18 C19 C20 -1.3(3) . . . . ?
C18 C19 C20 C21 1.1(3) . . . . ?
C19 C20 C21 C22 0.5(3) . . . . ?
C20 C21 C22 C17 -1.8(3) . . . . ?
C18 C17 C22 C21 1.6(3) . . . . ?
C8 C17 C22 C21 -176.39(18) . . . . ?
C30 C23 C24 C25 -68.7(2) . . . . ?
B1 C23 C24 C25 52.9(2) . . . . ?
C23 C24 C25 C26 -42.3(3) . . . . ?
C24 C25 C26 C27 42.0(3) . . . . ?
C25 C26 C27 C28 69.9(2) . . . . ?
C25 C26 C27 B1 -51.7(2) . . . . ?
C26 C27 C28 C29 -68.8(2) . . . . ?
B1 C27 C28 C29 52.9(2) . . . . ?
C27 C28 C29 C30 -39.8(3) . . . . ?
C28 C29 C30 C23 37.6(3) . . . . ?
C24 C23 C30 C29 72.8(2) . . . . ?
B1 C23 C30 C29 -48.7(2) . . . . ?
O2 S1 C31 F1 -179.80(15) . . . . ?
O3 S1 C31 F1 60.22(17) . . . . ?
O1 S1 C31 F1 -59.55(17) . . . . ?
O2 S1 C31 F3 -59.62(17) . . . . ?
O3 S1 C31 F3 -179.59(15) . . . . ?
O1 S1 C31 F3 60.64(17) . . . . ?
O2 S1 C31 F2 59.97(18) . . . . ?
O3 S1 C31 F2 -60.00(17) . . . . ?
O1 S1 C31 F2 -179.77(15) . . . . ?
C24 C23 B1 N1 63.9(2) . . . . ?
C30 C23 B1 N1 -174.05(15) . . . . ?
C24 C23 B1 C27 -61.6(2) . . . . ?
C30 C23 B1 C27 60.48(19) . . . . ?
C24 C23 B1 N2 172.76(15) . . . . ?
C30 C23 B1 N2 -65.16(19) . . . . ?
C1 N1 B1 C23 -57.1(2) . . . . ?
C5 N1 B1 C23 126.86(16) . . . . ?
C1 N1 B1 C27 66.2(2) . . . . ?
C5 N1 B1 C27 -109.86(17) . . . . ?
C1 N1 B1 N2 -177.38(18) . . . . ?
C5 N1 B1 N2 6.55(17) . . . . ?
C28 C27 B1 C23 -62.73(19) . . . . ?
C26 C27 B1 C23 60.77(19) . . . . ?
C28 C27 B1 N1 168.99(15) . . . . ?
C26 C27 B1 N1 -67.51(19) . . . . ?
C28 C27 B1 N2 64.12(19) . . . . ?
C26 C27 B1 N2 -172.38(15) . . . . ?
C10 N2 B1 C23 54.1(2) . . . . ?
C6 N2 B1 C23 -126.86(16) . . . . ?
C10 N2 B1 N1 175.71(17) . . . . ?
C6 N2 B1 N1 -5.23(17) . . . . ?
C10 N2 B1 C27 -68.7(2) . . . . ?
C6 N2 B1 C27 110.32(17) . . . . ?
